data_4339412
loop_
_publ_author_name
'Boshra, Ramez'
'Venkatasubbaiah, Krishnan'
'Doshi, Ami'
'Lalancette, Roger A.'
'Kakalis, Lazaros'
'J\"akle, Frieder'

_publ_section_title
;
 Simultaneous fluoride binding to ferrocene-based heteronuclear bidentate
 Lewis acids.
;
_journal_issue 24
_journal_name_full 'Inorganic chemistry'
_journal_page_first 10174
_journal_page_last 10186
_journal_paper_doi 10.1021/ic7013754
_journal_volume 46
_journal_year 2007
_chemical_formula_moiety 'C29 H41 B F Fe K O6'
_chemical_formula_sum 'C29 H41 B F Fe K O6'
_chemical_formula_weight 610.38
_chemical_name_systematic
; 
 ? 
;
_space_group_IT_number 14
_symmetry_cell_setting monoclinic
_symmetry_space_group_name_Hall '-P 2ybc'
_symmetry_space_group_name_H-M 'P 1 21/c 1'
_atom_sites_solution_hydrogens geom
_atom_sites_solution_primary direct
_atom_sites_solution_secondary difmap
_audit_creation_method SHELXL-97
_cell_angle_alpha 90.00
_cell_angle_beta 98.132(2)
_cell_angle_gamma 90.00
_cell_formula_units_Z 4
_cell_length_a 8.5654(3)
_cell_length_b 15.0371(5)
_cell_length_c 23.2270(7)
_cell_measurement_reflns_used 9500
_cell_measurement_temperature 100(2)
_cell_measurement_theta_max 67.39
_cell_measurement_theta_min 3.511
_cell_volume 2961.53(17)
_computing_cell_refinement SMART
_computing_data_collection 'SMART (Bruker, 2000)'
_computing_data_reduction 'SAINT-Plus (Bruker, 2000)'
_computing_molecular_graphics 'SHELXTL (Bruker, 2000)'
_computing_publication_material SHELXTL
_computing_structure_refinement 'SHELXL-97 (Sheldrick, 1997)'
_computing_structure_solution 'SHELXS-97 (Sheldrick, 1997)'
_diffrn_ambient_temperature 100(2)
_diffrn_measured_fraction_theta_full 0.942
_diffrn_measured_fraction_theta_max 0.942
_diffrn_measurement_device_type 'Bruker SMART CCD area-detector'
_diffrn_measurement_method '\f and \w'
_diffrn_radiation_monochromator graphite
_diffrn_radiation_source 'fine-focus sealed tube'
_diffrn_radiation_type CuK\a
_diffrn_radiation_wavelength 1.54178
_diffrn_reflns_av_R_equivalents 0.0238
_diffrn_reflns_av_sigmaI/netI 0.0285
_diffrn_reflns_limit_h_max 10
_diffrn_reflns_limit_h_min -9
_diffrn_reflns_limit_k_max 17
_diffrn_reflns_limit_k_min -17
_diffrn_reflns_limit_l_max 27
_diffrn_reflns_limit_l_min -27
_diffrn_reflns_number 13999
_diffrn_reflns_theta_full 67.91
_diffrn_reflns_theta_max 67.91
_diffrn_reflns_theta_min 3.51
_exptl_absorpt_coefficient_mu 5.726
_exptl_absorpt_correction_T_max 0.6573
_exptl_absorpt_correction_T_min 0.3526
_exptl_absorpt_correction_type multi-scan
_exptl_absorpt_process_details '(SADABS; Blessing, 1995)'
_exptl_crystal_colour yellow
_exptl_crystal_density_diffrn 1.369
_exptl_crystal_density_method 'not measured'
_exptl_crystal_description rod
_exptl_crystal_F_000 1288
_exptl_crystal_size_max 0.23
_exptl_crystal_size_mid 0.16
_exptl_crystal_size_min 0.08
_refine_diff_density_max 0.606
_refine_diff_density_min -0.804
_refine_diff_density_rms 0.070
_refine_ls_goodness_of_fit_ref 1.072
_refine_ls_hydrogen_treatment constr
_refine_ls_matrix_type full
_refine_ls_number_parameters 353
_refine_ls_number_reflns 5070
_refine_ls_number_restraints 0
_refine_ls_restrained_S_all 1.072
_refine_ls_R_factor_all 0.0474
_refine_ls_R_factor_gt 0.0452
_refine_ls_shift/su_max 0.000
_refine_ls_shift/su_mean 0.000
_refine_ls_structure_factor_coef Fsqd
_refine_ls_weighting_details 'calc w=1/[\s^2^(Fo^2^)+(0.0642P)^2^+3.8125P] where P=(Fo^2^+2Fc^2^)/3'
_refine_ls_weighting_scheme calc
_refine_ls_wR_factor_gt 0.1201
_refine_ls_wR_factor_ref 0.1215
_reflns_number_gt 4803
_reflns_number_total 5070
_reflns_threshold_expression i>2\s(I)
_cod_data_source_file ic7013754-file004.cif
_cod_data_source_block 4-F
_cod_depositor_comments
;
The following automatic conversions were performed:

'_symmetry_cell_setting' value 'Monoclinic' changed to 'monoclinic'
according to
/usr/data/users/saulius/automatic-downloads/retrospective/ACS/lib/dictionaries/cif_core.dic
dictionary named 'cif_core.dic' version 2.4.2 from 2011-04-26.

Automatic conversion script
Id: cif_fix_values 2281 2013-09-26 08:29:07Z andrius 
;
_cod_original_sg_symbol_H-M P2(1)/c
_cod_database_code 4339412

loop_
_symmetry_equiv_pos_as_xyz
'x, y, z'
'-x, y+1/2, -z+1/2'
'-x, -y, -z'
'x, -y-1/2, z-1/2'

loop_
_atom_site_label
_atom_site_type_symbol
_atom_site_fract_x
_atom_site_fract_y
_atom_site_fract_z
_atom_site_U_iso_or_equiv
_atom_site_adp_type
_atom_site_occupancy
_atom_site_symmetry_multiplicity
_atom_site_calc_flag
_atom_site_refinement_flags
Fe1 Fe 0.37434(5) 0.16805(3) 0.480908(18) 0.02033(14) Uani 1 1 d .
K1 K 0.13790(6) 0.43793(4) 0.29947(2) 0.01709(14) Uani 1 1 d .
C1 C 0.1671(3) 0.16100(18) 0.42062(12) 0.0227(6) Uani 1 1 d .
F1 F 0.16479(18) 0.28383(11) 0.34766(7) 0.0242(3) Uani 1 1 d .
O1 O 0.4386(2) 0.37585(13) 0.27763(9) 0.0256(4) Uani 1 1 d .
B1 B 0.0626(4) 0.2387(2) 0.38456(14) 0.0214(6) Uani 1 1 d .
C2 C 0.1468(4) 0.1215(2) 0.47489(13) 0.0284(6) Uani 1 1 d .
H2 H 0.0681 0.1416 0.5001 0.034 Uiso 1 1 calc R
O2 O 0.1583(3) 0.34517(14) 0.19491(8) 0.0287(5) Uani 1 1 d .
C3 C 0.2569(4) 0.0500(2) 0.48900(13) 0.0290(6) Uani 1 1 d .
H3 H 0.2659 0.0107 0.5241 0.035 Uiso 1 1 calc R
O3 O -0.0964(2) 0.45285(15) 0.20437(9) 0.0297(5) Uani 1 1 d .
C4 C 0.3501(4) 0.04630(18) 0.44342(13) 0.0274(6) Uani 1 1 d .
H4 H 0.4371 0.0031 0.4401 0.033 Uiso 1 1 calc R
O4 O -0.1361(2) 0.53363(13) 0.31149(9) 0.0249(4) Uani 1 1 d .
C5 C 0.2953(3) 0.11353(18) 0.40226(12) 0.0238(6) Uani 1 1 d .
H5 H 0.3406 0.1258 0.3657 0.029 Uiso 1 1 calc R
O5 O 0.1398(3) 0.57186(14) 0.38840(8) 0.0271(4) Uani 1 1 d .
C6 C 0.5631(3) 0.24656(19) 0.46985(12) 0.0240(6) Uani 1 1 d .
H6 H 0.6135 0.2507 0.4337 0.029 Uiso 1 1 calc R
O6 O 0.3992(2) 0.46256(13) 0.38261(9) 0.0260(4) Uani 1 1 d .
C7 C 0.4331(3) 0.29859(18) 0.48272(12) 0.0237(6) Uani 1 1 d .
H7 H 0.3781 0.3465 0.4577 0.028 Uiso 1 1 calc R
C8 C 0.3979(4) 0.2711(2) 0.53768(13) 0.0267(6) Uani 1 1 d .
H8 H 0.3126 0.2961 0.5582 0.032 Uiso 1 1 calc R
C9 C 0.5056(4) 0.2022(2) 0.55909(12) 0.0270(6) Uani 1 1 d .
H9 H 0.5082 0.1698 0.5968 0.032 Uiso 1 1 calc R
C10 C 0.6070(3) 0.1873(2) 0.51649(12) 0.0251(6) Uani 1 1 d .
H10 H 0.6929 0.1418 0.5188 0.030 Uiso 1 1 calc R
C11 C -0.0797(3) 0.19100(17) 0.34139(13) 0.0221(6) Uani 1 1 d .
C12 C -0.1917(4) 0.13694(19) 0.36289(15) 0.0294(7) Uani 1 1 d .
H12 H -0.1873 0.1304 0.4038 0.035 Uiso 1 1 calc R
C13 C -0.3077(4) 0.0930(2) 0.32676(18) 0.0372(8) Uani 1 1 d .
H13 H -0.3821 0.0574 0.3429 0.045 Uiso 1 1 calc R
C14 C -0.3167(4) 0.1005(2) 0.26707(18) 0.0425(9) Uani 1 1 d .
H14 H -0.3953 0.0691 0.2421 0.051 Uiso 1 1 calc R
C15 C -0.2093(4) 0.1546(2) 0.24393(15) 0.0350(7) Uani 1 1 d .
H15 H -0.2150 0.1608 0.2030 0.042 Uiso 1 1 calc R
C16 C -0.0938(3) 0.19942(19) 0.28090(13) 0.0258(6) Uani 1 1 d .
H16 H -0.0222 0.2369 0.2646 0.031 Uiso 1 1 calc R
C17 C -0.0041(4) 0.3124(2) 0.42640(15) 0.0316(7) Uani 1 1 d .
H17A H 0.0847 0.3414 0.4505 0.047 Uiso 1 1 calc R
H17B H -0.0711 0.2830 0.4515 0.047 Uiso 1 1 calc R
H17C H -0.0659 0.3571 0.4024 0.047 Uiso 1 1 calc R
C18 C 0.4129(4) 0.3011(2) 0.23970(16) 0.0341(7) Uani 1 1 d .
H18A H 0.3578 0.2535 0.2584 0.041 Uiso 1 1 calc R
H18B H 0.5152 0.2774 0.2314 0.041 Uiso 1 1 calc R
C19 C 0.3155(4) 0.3297(2) 0.18458(15) 0.0354(8) Uani 1 1 d .
H19A H 0.3598 0.3848 0.1701 0.042 Uiso 1 1 calc R
H19B H 0.3166 0.2829 0.1547 0.042 Uiso 1 1 calc R
C20 C 0.0600(5) 0.3777(2) 0.14469(13) 0.0397(8) Uani 1 1 d .
H20A H 0.0595 0.3353 0.1121 0.048 Uiso 1 1 calc R
H20B H 0.1002 0.4356 0.1327 0.048 Uiso 1 1 calc R
C21 C -0.1032(4) 0.3886(2) 0.15934(14) 0.0392(8) Uani 1 1 d .
H21A H -0.1754 0.4088 0.1247 0.047 Uiso 1 1 calc R
H21B H -0.1426 0.3312 0.1725 0.047 Uiso 1 1 calc R
C22 C -0.2469(3) 0.4710(2) 0.22072(14) 0.0334(7) Uani 1 1 d .
H22A H -0.2819 0.4203 0.2429 0.040 Uiso 1 1 calc R
H22B H -0.3255 0.4804 0.1857 0.040 Uiso 1 1 calc R
C23 C -0.2317(3) 0.5531(2) 0.25758(15) 0.0320(7) Uani 1 1 d .
H23A H -0.1828 0.6014 0.2373 0.038 Uiso 1 1 calc R
H23B H -0.3373 0.5732 0.2647 0.038 Uiso 1 1 calc R
C24 C -0.1223(4) 0.6082(2) 0.34956(15) 0.0319(7) Uani 1 1 d .
H24A H -0.2273 0.6241 0.3596 0.038 Uiso 1 1 calc R
H24B H -0.0811 0.6599 0.3300 0.038 Uiso 1 1 calc R
C25 C -0.0129(4) 0.5861(2) 0.40368(14) 0.0345(7) Uani 1 1 d .
H25A H -0.0101 0.6356 0.4319 0.041 Uiso 1 1 calc R
H25B H -0.0496 0.5319 0.4219 0.041 Uiso 1 1 calc R
C26 C 0.2571(4) 0.5580(2) 0.43715(13) 0.0367(8) Uani 1 1 d .
H26A H 0.2287 0.5061 0.4598 0.044 Uiso 1 1 calc R
H26B H 0.2649 0.6109 0.4627 0.044 Uiso 1 1 calc R
C27 C 0.4126(4) 0.5415(2) 0.41591(14) 0.0340(7) Uani 1 1 d .
H27A H 0.4391 0.5921 0.3918 0.041 Uiso 1 1 calc R
H27B H 0.4974 0.5352 0.4494 0.041 Uiso 1 1 calc R
C28 C 0.5483(3) 0.4328(2) 0.36955(14) 0.0309(7) Uani 1 1 d .
H28A H 0.6191 0.4191 0.4060 0.037 Uiso 1 1 calc R
H28B H 0.5981 0.4798 0.3485 0.037 Uiso 1 1 calc R
C29 C 0.5226(3) 0.3511(2) 0.33256(15) 0.0311(7) Uani 1 1 d .
H29A H 0.6252 0.3243 0.3274 0.037 Uiso 1 1 calc R
H29B H 0.4613 0.3067 0.3515 0.037 Uiso 1 1 calc R

loop_
_atom_site_aniso_label
_atom_site_aniso_U_11
_atom_site_aniso_U_22
_atom_site_aniso_U_33
_atom_site_aniso_U_23
_atom_site_aniso_U_13
_atom_site_aniso_U_12
Fe1 0.0223(2) 0.0179(2) 0.0203(2) 0.00059(16) 0.00127(17) -0.00132(17)
K1 0.0160(3) 0.0159(3) 0.0189(3) -0.0016(2) 0.0009(2) 0.0009(2)
C1 0.0287(15) 0.0170(13) 0.0210(13) -0.0021(10) -0.0014(11) -0.0063(11)
F1 0.0195(8) 0.0226(8) 0.0300(8) 0.0098(7) 0.0019(6) -0.0030(6)
O1 0.0216(10) 0.0162(9) 0.0403(11) 0.0028(8) 0.0094(8) 0.0020(8)
B1 0.0228(15) 0.0144(14) 0.0277(15) 0.0011(12) 0.0062(12) -0.0008(12)
C2 0.0263(15) 0.0268(15) 0.0323(15) 0.0030(12) 0.0049(12) -0.0076(12)
O2 0.0382(12) 0.0290(11) 0.0207(9) -0.0032(8) 0.0109(9) -0.0040(9)
C3 0.0311(15) 0.0228(14) 0.0301(15) 0.0058(12) -0.0064(12) -0.0061(12)
O3 0.0261(10) 0.0344(12) 0.0264(10) 0.0036(9) -0.0041(8) -0.0064(9)
C4 0.0361(16) 0.0132(13) 0.0291(14) -0.0054(11) -0.0082(12) -0.0023(12)
O4 0.0209(9) 0.0203(10) 0.0344(10) 0.0052(8) 0.0064(8) 0.0055(8)
C5 0.0299(15) 0.0166(13) 0.0224(13) -0.0046(10) -0.0043(11) -0.0047(11)
O5 0.0330(11) 0.0260(10) 0.0221(9) -0.0046(8) 0.0035(8) -0.0002(9)
C6 0.0221(14) 0.0222(14) 0.0273(14) 0.0006(11) 0.0024(11) -0.0054(11)
O6 0.0210(10) 0.0226(10) 0.0319(10) 0.0030(8) -0.0048(8) -0.0046(8)
C7 0.0262(14) 0.0141(13) 0.0293(14) -0.0023(11) -0.0012(11) -0.0040(11)
C8 0.0289(15) 0.0229(14) 0.0287(14) -0.0098(12) 0.0051(12) -0.0048(12)
C9 0.0311(15) 0.0284(15) 0.0202(13) -0.0017(11) -0.0007(11) -0.0051(13)
C10 0.0205(14) 0.0258(14) 0.0281(14) 0.0005(11) -0.0002(11) -0.0031(11)
C11 0.0199(13) 0.0121(12) 0.0353(15) -0.0023(11) 0.0076(12) 0.0037(11)
C12 0.0250(15) 0.0179(14) 0.0469(18) -0.0002(13) 0.0102(13) 0.0014(12)
C13 0.0199(15) 0.0218(15) 0.071(2) -0.0064(15) 0.0112(15) -0.0009(12)
C14 0.0170(14) 0.0285(17) 0.078(3) -0.0287(17) -0.0058(15) 0.0045(13)
C15 0.0233(15) 0.0363(17) 0.0440(18) -0.0188(15) -0.0003(13) 0.0079(13)
C16 0.0194(13) 0.0214(14) 0.0365(15) -0.0079(12) 0.0037(12) 0.0026(11)
C17 0.0262(15) 0.0241(15) 0.0450(18) -0.0109(13) 0.0072(13) -0.0009(12)
C18 0.0318(16) 0.0168(14) 0.058(2) -0.0057(14) 0.0230(15) 0.0003(12)
C19 0.049(2) 0.0239(15) 0.0404(18) -0.0129(13) 0.0294(16) -0.0099(14)
C20 0.069(2) 0.0330(17) 0.0168(13) -0.0023(12) 0.0051(14) -0.0083(17)
C21 0.055(2) 0.0293(16) 0.0274(15) 0.0025(13) -0.0157(15) -0.0101(16)
C22 0.0201(14) 0.0397(18) 0.0372(16) 0.0182(14) -0.0065(12) -0.0075(13)
C23 0.0176(13) 0.0313(16) 0.0469(18) 0.0179(14) 0.0042(13) 0.0045(12)
C24 0.0299(16) 0.0205(14) 0.0492(18) 0.0001(13) 0.0188(14) 0.0058(12)
C25 0.048(2) 0.0248(15) 0.0346(16) -0.0082(13) 0.0190(15) 0.0000(14)
C26 0.056(2) 0.0315(17) 0.0195(14) -0.0057(12) -0.0050(14) -0.0063(15)
C27 0.0388(17) 0.0278(16) 0.0307(15) -0.0006(13) -0.0114(13) -0.0115(14)
C28 0.0170(13) 0.0337(16) 0.0401(16) 0.0159(14) -0.0023(12) -0.0059(12)
C29 0.0182(13) 0.0252(15) 0.0507(19) 0.0159(14) 0.0078(13) 0.0050(12)

loop_
_atom_type_symbol
_atom_type_description
_atom_type_scat_dispersion_real
_atom_type_scat_dispersion_imag
_atom_type_scat_source
C C 0.0181 0.0091 'International Tables Vol C Tables 4.2.6.8 and 6.1.1.4'
H H 0.0000 0.0000 'International Tables Vol C Tables 4.2.6.8 and 6.1.1.4'
B B 0.0090 0.0039 'International Tables Vol C Tables 4.2.6.8 and 6.1.1.4'
O O 0.0492 0.0322 'International Tables Vol C Tables 4.2.6.8 and 6.1.1.4'
F F 0.0727 0.0534 'International Tables Vol C Tables 4.2.6.8 and 6.1.1.4'
K K 0.3868 1.0657 'International Tables Vol C Tables 4.2.6.8 and 6.1.1.4'
Fe Fe -1.1336 3.1974 'International Tables Vol C Tables 4.2.6.8 and 6.1.1.4'

loop_
_geom_angle_atom_site_label_1
_geom_angle_atom_site_label_2
_geom_angle_atom_site_label_3
_geom_angle
_geom_angle_site_symmetry_1
_geom_angle_site_symmetry_3
C4 Fe1 C7 153.52(12) . .
C4 Fe1 C8 164.99(12) . .
C7 Fe1 C8 40.85(12) . .
C4 Fe1 C5 41.14(12) . .
C7 Fe1 C5 117.43(12) . .
C8 Fe1 C5 152.20(12) . .
C4 Fe1 C6 120.15(13) . .
C7 Fe1 C6 41.00(12) . .
C8 Fe1 C6 68.46(12) . .
C5 Fe1 C6 106.80(12) . .
C4 Fe1 C2 67.95(13) . .
C7 Fe1 C2 124.16(12) . .
C8 Fe1 C2 108.09(13) . .
C5 Fe1 C2 66.98(12) . .
C6 Fe1 C2 160.95(12) . .
C4 Fe1 C9 127.89(12) . .
C7 Fe1 C9 68.71(12) . .
C8 Fe1 C9 40.92(12) . .
C5 Fe1 C9 164.77(12) . .
C6 Fe1 C9 67.95(12) . .
C2 Fe1 C9 122.57(12) . .
C4 Fe1 C3 40.47(13) . .
C7 Fe1 C3 162.84(13) . .
C8 Fe1 C3 127.16(13) . .
C5 Fe1 C3 68.24(12) . .
C6 Fe1 C3 155.78(13) . .
C2 Fe1 C3 40.85(13) . .
C9 Fe1 C3 110.28(12) . .
C4 Fe1 C10 109.44(13) . .
C7 Fe1 C10 68.50(12) . .
C8 Fe1 C10 68.37(12) . .
C5 Fe1 C10 126.62(12) . .
C6 Fe1 C10 40.15(12) . .
C2 Fe1 C10 157.74(12) . .
C9 Fe1 C10 40.35(12) . .
C3 Fe1 C10 122.62(12) . .
C4 Fe1 C1 69.05(11) . .
C7 Fe1 C1 104.28(11) . .
C8 Fe1 C1 117.96(12) . .
C5 Fe1 C1 40.29(12) . .
C6 Fe1 C1 123.57(11) . .
C2 Fe1 C1 40.09(11) . .
C9 Fe1 C1 154.60(12) . .
C3 Fe1 C1 68.93(11) . .
C10 Fe1 C1 161.60(11) . .
F1 K1 O6 78.63(6) . .
F1 K1 O3 115.45(6) . .
O6 K1 O3 165.30(6) . .
F1 K1 O4 116.41(6) . .
O6 K1 O4 117.93(6) . .
O3 K1 O4 61.05(6) . .
F1 K1 O2 85.22(6) . .
O6 K1 O2 121.56(7) . .
O3 K1 O2 58.79(7) . .
O4 K1 O2 119.58(7) . .
F1 K1 O1 75.80(5) . .
O6 K1 O1 60.40(6) . .
O3 K1 O1 117.03(6) . .
O4 K1 O1 167.61(6) . .
O2 K1 O1 61.22(6) . .
F1 K1 O5 109.07(6) . .
O6 K1 O5 58.97(6) . .
O3 K1 O5 116.35(7) . .
O4 K1 O5 59.30(6) . .
O2 K1 O5 164.83(6) . .
O1 K1 O5 116.26(6) . .
F1 K1 C14 146.58(7) . 2
O6 K1 C14 81.25(7) . 2
O3 K1 C14 84.30(7) . 2
O4 K1 C14 96.57(7) . 2
O2 K1 C14 82.92(9) . 2
O1 K1 C14 71.08(7) . 2
O5 K1 C14 82.25(9) . 2
F1 K1 C15 163.56(7) . 2
O6 K1 C15 85.36(7) . 2
O3 K1 C15 80.28(7) . 2
O4 K1 C15 74.50(7) . 2
O2 K1 C15 100.23(8) . 2
O1 K1 C15 93.13(7) . 2
O5 K1 C15 64.63(8) . 2
C14 K1 C15 23.31(9) 2 2
C5 C1 C2 104.6(3) . .
C5 C1 B1 126.6(2) . .
C2 C1 B1 128.8(3) . .
C5 C1 Fe1 67.08(16) . .
C2 C1 Fe1 68.23(17) . .
B1 C1 Fe1 131.05(19) . .
B1 F1 K1 130.13(15) . .
C29 O1 C18 111.2(2) . .
C29 O1 K1 106.32(16) . .
C18 O1 K1 107.68(16) . .
F1 B1 C1 107.5(2) . .
F1 B1 C17 108.7(2) . .
C1 B1 C17 113.2(2) . .
F1 B1 C11 107.4(2) . .
C1 B1 C11 108.0(2) . .
C17 B1 C11 111.8(2) . .
C1 C2 C3 110.8(3) . .
C1 C2 Fe1 71.68(17) . .
C3 C2 Fe1 69.77(17) . .
C1 C2 H2 124.6 . .
C3 C2 H2 124.6 . .
Fe1 C2 H2 124.6 . .
C19 O2 C20 112.5(2) . .
C19 O2 K1 113.66(18) . .
C20 O2 K1 115.62(18) . .
C4 C3 C2 106.3(3) . .
C4 C3 Fe1 68.37(16) . .
C2 C3 Fe1 69.38(16) . .
C4 C3 H3 126.9 . .
C2 C3 H3 126.9 . .
Fe1 C3 H3 126.9 . .
C21 O3 C22 112.5(3) . .
C21 O3 K1 118.78(18) . .
C22 O3 K1 112.58(16) . .
C3 C4 C5 107.9(3) . .
C3 C4 Fe1 71.16(17) . .
C5 C4 Fe1 69.58(15) . .
C3 C4 H4 126.0 . .
C5 C4 H4 126.0 . .
Fe1 C4 H4 126.0 . .
C24 O4 C23 111.7(2) . .
C24 O4 K1 118.02(17) . .
C23 O4 K1 113.79(17) . .
C4 C5 C1 110.5(3) . .
C4 C5 Fe1 69.28(15) . .
C1 C5 Fe1 72.63(16) . .
C4 C5 H5 124.8 . .
C1 C5 H5 124.8 . .
Fe1 C5 H5 124.8 . .
C25 O5 C26 113.3(2) . .
C25 O5 K1 111.88(17) . .
C26 O5 K1 113.59(17) . .
C10 C6 C7 108.5(3) . .
C10 C6 Fe1 70.68(16) . .
C7 C6 Fe1 68.68(15) . .
C10 C6 H6 125.8 . .
C7 C6 H6 125.8 . .
Fe1 C6 H6 125.8 . .
C27 O6 C28 112.0(2) . .
C27 O6 K1 119.32(17) . .
C28 O6 K1 118.03(17) . .
C8 C7 C6 107.6(3) . .
C8 C7 Fe1 69.63(16) . .
C6 C7 Fe1 70.31(16) . .
C8 C7 H7 126.2 . .
C6 C7 H7 126.2 . .
Fe1 C7 H7 126.2 . .
C7 C8 C9 108.4(3) . .
C7 C8 Fe1 69.52(16) . .
C9 C8 Fe1 70.84(16) . .
C7 C8 H8 125.8 . .
C9 C8 H8 125.8 . .
Fe1 C8 H8 125.8 . .
C10 C9 C8 107.5(3) . .
C10 C9 Fe1 70.04(16) . .
C8 C9 Fe1 68.25(16) . .
C10 C9 H9 126.3 . .
C8 C9 H9 126.3 . .
Fe1 C9 H9 126.3 . .
C6 C10 C9 108.1(3) . .
C6 C10 Fe1 69.17(16) . .
C9 C10 Fe1 69.61(16) . .
C6 C10 H10 125.9 . .
C9 C10 H10 125.9 . .
Fe1 C10 H10 125.9 . .
C16 C11 C12 116.4(3) . .
C16 C11 B1 121.9(2) . .
C12 C11 B1 121.7(3) . .
C13 C12 C11 122.2(3) . .
C13 C12 H12 118.9 . .
C11 C12 H12 118.9 . .
C12 C13 C14 120.4(3) . .
C12 C13 H13 119.8 . .
C14 C13 H13 119.8 . .
C13 C14 C15 119.3(3) . .
C13 C14 K1 115.9(2) . 2_545
C15 C14 K1 83.03(18) . 2_545
C13 C14 H14 120.4 . .
C15 C14 H14 120.4 . .
K1 C14 H14 71.8 2_545 .
C16 C15 C14 119.8(3) . .
C16 C15 K1 119.5(2) . 2_545
C14 C15 K1 73.66(18) . 2_545
C16 C15 H15 120.1 . .
C14 C15 H15 120.1 . .
K1 C15 H15 77.8 2_545 .
C15 C16 C11 122.0(3) . .
C15 C16 H16 119.0 . .
C11 C16 H16 119.0 . .
B1 C17 H17A 109.5 . .
B1 C17 H17B 109.5 . .
H17A C17 H17B 109.5 . .
B1 C17 H17C 109.5 . .
H17A C17 H17C 109.5 . .
H17B C17 H17C 109.5 . .
O1 C18 C19 108.8(2) . .
O1 C18 H18A 109.9 . .
C19 C18 H18A 109.9 . .
O1 C18 H18B 109.9 . .
C19 C18 H18B 109.9 . .
H18A C18 H18B 108.3 . .
O2 C19 C18 109.4(2) . .
O2 C19 H19A 109.8 . .
C18 C19 H19A 109.8 . .
O2 C19 H19B 109.8 . .
C18 C19 H19B 109.8 . .
H19A C19 H19B 108.2 . .
O2 C20 C21 108.4(2) . .
O2 C20 H20A 110.0 . .
C21 C20 H20A 110.0 . .
O2 C20 H20B 110.0 . .
C21 C20 H20B 110.0 . .
H20A C20 H20B 108.4 . .
O3 C21 C20 107.5(3) . .
O3 C21 H21A 110.2 . .
C20 C21 H21A 110.2 . .
O3 C21 H21B 110.2 . .
C20 C21 H21B 110.2 . .
H21A C21 H21B 108.5 . .
O3 C22 C23 107.6(2) . .
O3 C22 H22A 110.2 . .
C23 C22 H22A 110.2 . .
O3 C22 H22B 110.2 . .
C23 C22 H22B 110.2 . .
H22A C22 H22B 108.5 . .
O4 C23 C22 108.9(2) . .
O4 C23 H23A 109.9 . .
C22 C23 H23A 109.9 . .
O4 C23 H23B 109.9 . .
C22 C23 H23B 109.9 . .
H23A C23 H23B 108.3 . .
O4 C24 C25 109.5(2) . .
O4 C24 H24A 109.8 . .
C25 C24 H24A 109.8 . .
O4 C24 H24B 109.8 . .
C25 C24 H24B 109.8 . .
H24A C24 H24B 108.2 . .
O5 C25 C24 108.3(2) . .
O5 C25 H25A 110.0 . .
C24 C25 H25A 110.0 . .
O5 C25 H25B 110.0 . .
C24 C25 H25B 110.0 . .
H25A C25 H25B 108.4 . .
O5 C26 C27 108.8(2) . .
O5 C26 H26A 109.9 . .
C27 C26 H26A 109.9 . .
O5 C26 H26B 109.9 . .
C27 C26 H26B 109.9 . .
H26A C26 H26B 108.3 . .
O6 C27 C26 108.1(2) . .
O6 C27 H27A 110.1 . .
C26 C27 H27A 110.1 . .
O6 C27 H27B 110.1 . .
C26 C27 H27B 110.1 . .
H27A C27 H27B 108.4 . .
O6 C28 C29 108.4(2) . .
O6 C28 H28A 110.0 . .
C29 C28 H28A 110.0 . .
O6 C28 H28B 110.0 . .
C29 C28 H28B 110.0 . .
H28A C28 H28B 108.4 . .
O1 C29 C28 108.3(2) . .
O1 C29 H29A 110.0 . .
C28 C29 H29A 110.0 . .
O1 C29 H29B 110.0 . .
C28 C29 H29B 110.0 . .
H29A C29 H29B 108.4 . .

loop_
_geom_bond_atom_site_label_1
_geom_bond_atom_site_label_2
_geom_bond_distance
_geom_bond_site_symmetry_2
Fe1 C4 2.025(3) .
Fe1 C7 2.025(3) .
Fe1 C8 2.027(3) .
Fe1 C5 2.029(3) .
Fe1 C6 2.047(3) .
Fe1 C2 2.057(3) .
Fe1 C9 2.061(3) .
Fe1 C3 2.062(3) .
Fe1 C10 2.067(3) .
Fe1 C1 2.103(3) .
K1 F1 2.5695(16) .
K1 O6 2.767(2) .
K1 O3 2.775(2) .
K1 O4 2.800(2) .
K1 O2 2.828(2) .
K1 O1 2.852(2) .
K1 O5 2.883(2) .
K1 C14 3.373(3) 2
K1 C15 3.489(3) 2
C1 C5 1.425(4) .
C1 C2 1.426(4) .
C1 B1 1.629(4) .
F1 B1 1.474(3) .
O1 C29 1.423(4) .
O1 C18 1.426(4) .
B1 C17 1.630(4) .
B1 C11 1.631(4) .
C2 C3 1.437(4) .
C2 H2 1.0000 .
O2 C19 1.420(4) .
O2 C20 1.425(4) .
C3 C4 1.414(5) .
C3 H3 1.0000 .
O3 C21 1.419(4) .
O3 C22 1.421(4) .
C4 C5 1.424(4) .
C4 H4 1.0000 .
O4 C24 1.423(4) .
O4 C23 1.426(4) .
C5 H5 1.0000 .
O5 C25 1.418(4) .
O5 C26 1.419(4) .
C6 C10 1.412(4) .
C6 C7 1.426(4) .
C6 H6 1.0000 .
O6 C27 1.413(4) .
O6 C28 1.426(4) .
C7 C8 1.414(4) .
C7 H7 1.0000 .
C8 C9 1.429(4) .
C8 H8 1.0000 .
C9 C10 1.424(4) .
C9 H9 1.0000 .
C10 H10 1.0000 .
C11 C16 1.399(4) .
C11 C12 1.402(4) .
C12 C13 1.375(5) .
C12 H12 0.9500 .
C13 C14 1.382(6) .
C13 H13 0.9500 .
C14 C15 1.391(5) .
C14 K1 3.373(3) 2_545
C14 H14 0.9500 .
C15 C16 1.390(4) .
C15 K1 3.489(3) 2_545
C15 H15 0.9500 .
C16 H16 0.9500 .
C17 H17A 0.9800 .
C17 H17B 0.9800 .
C17 H17C 0.9800 .
C18 C19 1.489(5) .
C18 H18A 0.9900 .
C18 H18B 0.9900 .
C19 H19A 0.9900 .
C19 H19B 0.9900 .
C20 C21 1.493(6) .
C20 H20A 0.9900 .
C20 H20B 0.9900 .
C21 H21A 0.9900 .
C21 H21B 0.9900 .
C22 C23 1.498(5) .
C22 H22A 0.9900 .
C22 H22B 0.9900 .
C23 H23A 0.9900 .
C23 H23B 0.9900 .
C24 C25 1.495(5) .
C24 H24A 0.9900 .
C24 H24B 0.9900 .
C25 H25A 0.9900 .
C25 H25B 0.9900 .
C26 C27 1.505(5) .
C26 H26A 0.9900 .
C26 H26B 0.9900 .
C27 H27A 0.9900 .
C27 H27B 0.9900 .
C28 C29 1.498(5) .
C28 H28A 0.9900 .
C28 H28B 0.9900 .
C29 H29A 0.9900 .
C29 H29B 0.9900 .
